data_4515742
loop_
_publ_author_name
'Zhou, Gang'
'Aboo, Ahmed H.'
'Robertson, Craig M.'
'Liu, Ruixia'
'Li, Zhenhua'
'Luzyanin, Konstantin'
'Berry, Neil G.'
'Chen, Weiping'
'Xiao, Jianliang'

_publ_section_title
;
 N,O- vs N,C-Chelation in Half-Sandwich Iridium Complexes: A Dramatic
 Effect on Enantioselectivity in Asymmetric Transfer Hydrogenation of
 Ketones
;
_journal_issue 9
_journal_name_full 'ACS Catalysis'
_journal_page_first 8020
_journal_paper_doi 10.1021/acscatal.8b02068
_journal_volume 8
_journal_year 2018
_chemical_absolute_configuration ad
_chemical_formula_moiety 'C21 H25 Cl Ir N O3'
_chemical_formula_sum 'C21 H25 Cl Ir N O3'
_chemical_formula_weight 567.07
_space_group_crystal_system hexagonal
_space_group_IT_number 169
_space_group_name_Hall 'P 61'
_space_group_name_H-M_alt 'P 61'
_atom_sites_solution_hydrogens geom
_atom_sites_solution_primary dual
_atom_sites_solution_secondary difmap
_audit_creation_date 2018-04-26
_audit_creation_method
;
Olex2 1.2
(compiled 2018.04.03 svn.r3497 for OlexSys, GUI svn.r5486)
;
_cell_angle_alpha 90.00
_cell_angle_beta 90.00
_cell_angle_gamma 120.00
_cell_formula_units_Z 6
_cell_length_a 18.4094(18)
_cell_length_b 18.4094(18)
_cell_length_c 11.3169(7)
_cell_measurement_reflns_used 2402
_cell_measurement_temperature 150(2)
_cell_measurement_theta_max 26.36
_cell_measurement_theta_min 2.56
_cell_volume 3321.5(5)
_computing_cell_refinement 'SAINT v8.37A (Bruker, 2015)'
_computing_data_reduction 'SAINT v8.37A (Bruker, 2015)'
_computing_molecular_graphics 'Olex2 (Dolomanov et al., 2009)'
_computing_publication_material 'Olex2 (Dolomanov et al., 2009)'
_computing_structure_refinement 'XL (Sheldrick, 2008)'
_computing_structure_solution 'ShelXT (Sheldrick, 2015)'
_diffrn_ambient_temperature 150.0
_diffrn_measured_fraction_theta_full 0.997
_diffrn_measured_fraction_theta_max 0.997
_diffrn_measurement_device_type 'Bruker APEX-II CCD'
_diffrn_measurement_method '\f and \w scans'
_diffrn_radiation_monochromator graphite
_diffrn_radiation_type MoK\a
_diffrn_radiation_wavelength 0.71073
_diffrn_reflns_av_R_equivalents 0.0390
_diffrn_reflns_av_unetI/netI 0.0621
_diffrn_reflns_limit_h_max 21
_diffrn_reflns_limit_h_min -22
_diffrn_reflns_limit_k_max 23
_diffrn_reflns_limit_k_min -18
_diffrn_reflns_limit_l_max 14
_diffrn_reflns_limit_l_min -14
_diffrn_reflns_number 10858
_diffrn_reflns_theta_full 26.00
_diffrn_reflns_theta_max 26.38
_diffrn_reflns_theta_min 2.21
_diffrn_source 'fine-focus sealed tube'
_diffrn_standards_number 0
_exptl_absorpt_coefficient_mu 6.169
_exptl_absorpt_correction_T_max 0.7454
_exptl_absorpt_correction_T_min 0.4331
_exptl_absorpt_correction_type multi-scan
_exptl_absorpt_process_details
'SADABS-2014/5 (Bruker,2014/5) was used for absorption correction. wR2(int) was 0.1090 before and 0.0613 after correction. The Ratio of minimum to maximum transmission is 0.5810. The \l/2 correction factor is Not present.'
_exptl_crystal_colour red
_exptl_crystal_colour_primary red
_exptl_crystal_density_diffrn 1.701
_exptl_crystal_density_method 'not measured'
_exptl_crystal_description block
_exptl_crystal_F_000 1656
_exptl_crystal_size_max 0.1
_exptl_crystal_size_mid 0.005
_exptl_crystal_size_min 0.005
_refine_diff_density_max 0.856
_refine_diff_density_min -0.820
_refine_diff_density_rms 0.136
_refine_ls_abs_structure_details 'Flack H D (1983), Acta Cryst. A39, 876-881'
_refine_ls_abs_structure_Flack 0.010(11)
_refine_ls_extinction_method none
_refine_ls_goodness_of_fit_ref 1.051
_refine_ls_hydrogen_treatment constr
_refine_ls_matrix_type full
_refine_ls_number_parameters 250
_refine_ls_number_reflns 4464
_refine_ls_number_restraints 1
_refine_ls_restrained_S_all 1.051
_refine_ls_R_factor_all 0.0342
_refine_ls_R_factor_gt 0.0289
_refine_ls_shift/su_max 0.000
_refine_ls_shift/su_mean 0.000
_refine_ls_structure_factor_coef Fsqd
_refine_ls_weighting_details 'calc w=1/[\s^2^(Fo^2^)+(0.0204P)^2^+0.0000P] where P=(Fo^2^+2Fc^2^)/3'
_refine_ls_weighting_scheme calc
_refine_ls_wR_factor_gt 0.0670
_refine_ls_wR_factor_ref 0.0686
_reflns_number_gt 4096
_reflns_number_total 4464
_reflns_threshold_expression >2sigma(I)
_cod_data_source_file cs8b02068_si_002.cif
_cod_data_source_block mo_zg_ox_1_0m_a
_cod_database_code 4515742
_olex2_refinement_description
;
1. Fixed Uiso
 At 1.2 times of:
  All C(H) groups, All C(H,H) groups
 At 1.5 times of:
  All C(H,H,H) groups
2.a Ternary CH refined with riding coordinates:
 C9(H9)
2.b Secondary CH2 refined with riding coordinates:
 C8(H8a,H8b)
2.c Aromatic/amide H refined with riding coordinates:
 C5(H5), C2(H2), C4(H4), C3(H3)
2.d Idealised Me refined as rotating group:
 C18(H18a,H18b,H18c), C17(H17a,H17b,H17c), C20(H20a,H20b,H20c), C19(H19a,H19b,
 H19c), C21(H21a,H21b,H21c), C11(H11a,H11b,H11c)
;
_olex2_submission_special_instructions 'No special instructions were received'

loop_
_space_group_symop_id
_space_group_symop_operation_xyz
1 'x, y, z'
2 '-y, x-y, z+1/3'
3 '-x+y, -x, z+2/3'
4 '-x, -y, z+1/2'
5 'y, -x+y, z+5/6'
6 'x-y, x, z+1/6'

loop_
_atom_site_label
_atom_site_type_symbol
_atom_site_fract_x
_atom_site_fract_y
_atom_site_fract_z
_atom_site_U_iso_or_equiv
_atom_site_adp_type
_atom_site_occupancy
_atom_site_calc_flag
_atom_site_refinement_flags_posn
Ir1 Ir 0.136799(15) 0.449843(15) 0.42258(5) 0.01370(7) Uani 1 d .
Cl1 Cl -0.01320(10) 0.35883(10) 0.43509(15) 0.0239(4) Uani 1 d .
N1 N 0.1473(3) 0.3427(3) 0.4302(5) 0.0146(11) Uani 1 d .
O3 O 0.0509(3) 0.2742(3) 0.1954(4) 0.0305(13) Uani 1 d .
O1 O 0.1556(3) 0.2454(3) 0.5414(4) 0.0265(12) Uani 1 d .
O2 O -0.0021(3) 0.1722(3) 0.3318(5) 0.0304(12) Uani 1 d .
C12 C 0.2019(4) 0.5054(4) 0.2494(6) 0.0187(14) Uani 1 d .
C14 C 0.2173(4) 0.5835(4) 0.4197(6) 0.0192(13) Uani 1 d .
C16 C 0.1297(4) 0.5147(4) 0.2597(6) 0.0199(14) Uani 1 d .
C18 C 0.3384(4) 0.5524(5) 0.3732(6) 0.0243(16) Uani 1 d .
H18A H 0.3530 0.5644 0.4570 0.036 Uiso 1 calc GR
H18B H 0.3807 0.5984 0.3251 0.036 Uiso 1 calc GR
H18C H 0.3366 0.5000 0.3517 0.036 Uiso 1 calc GR
C7 C 0.1499(4) 0.3150(4) 0.5337(6) 0.0171(14) Uani 1 d .
C1 C 0.1399(4) 0.4323(4) 0.6015(6) 0.0192(15) Uani 1 d .
C15 C 0.1382(5) 0.5626(4) 0.3658(6) 0.0238(16) Uani 1 d .
C13 C 0.2548(4) 0.5440(4) 0.3519(5) 0.0185(15) Uani 1 d .
C8 C 0.1628(5) 0.2251(4) 0.4209(8) 0.0280(15) Uani 1 d .
H8A H 0.1230 0.1651 0.4053 0.034 Uiso 1 calc R
H8B H 0.2204 0.2363 0.4050 0.034 Uiso 1 calc R
C17 C 0.2210(5) 0.4628(5) 0.1520(6) 0.0268(18) Uani 1 d .
H17A H 0.2581 0.4431 0.1816 0.040 Uiso 1 calc GR
H17B H 0.2486 0.5025 0.0871 0.040 Uiso 1 calc GR
H17C H 0.1687 0.4149 0.1234 0.040 Uiso 1 calc GR
C5 C 0.1449(5) 0.3361(5) 0.7529(7) 0.0343(19) Uani 1 d .
H5 H 0.1469 0.2869 0.7718 0.041 Uiso 1 calc R
C6 C 0.1483(5) 0.3602(5) 0.6349(6) 0.0246(17) Uani 1 d .
C9 C 0.1427(4) 0.2799(4) 0.3426(6) 0.0179(15) Uani 1 d .
H9 H 0.1858 0.3074 0.2791 0.021 Uiso 1 calc R
C10 C 0.0552(5) 0.2351(5) 0.2916(6) 0.0233(16) Uani 1 d .
C20 C 0.0799(5) 0.5940(6) 0.3997(8) 0.039(2) Uani 1 d .
H20A H 0.0249 0.5463 0.4201 0.058 Uiso 1 calc GR
H20B H 0.0740 0.6247 0.3332 0.058 Uiso 1 calc GR
H20C H 0.1029 0.6315 0.4681 0.058 Uiso 1 calc GR
C2 C 0.1308(5) 0.4765(5) 0.6943(7) 0.031(2) Uani 1 d .
H2 H 0.1245 0.5237 0.6782 0.037 Uiso 1 calc R
C4 C 0.1386(6) 0.3838(6) 0.8414(6) 0.037(2) Uani 1 d .
H4 H 0.1396 0.3698 0.9219 0.045 Uiso 1 calc R
C3 C 0.1309(5) 0.4519(6) 0.8120(7) 0.038(2) Uani 1 d .
H3 H 0.1253 0.4838 0.8737 0.045 Uiso 1 calc R
C19 C 0.2582(5) 0.6420(5) 0.5205(6) 0.0320(19) Uani 1 d .
H19A H 0.2154 0.6450 0.5684 0.048 Uiso 1 calc GR
H19B H 0.2979 0.6980 0.4902 0.048 Uiso 1 calc GR
H19C H 0.2883 0.6216 0.5693 0.048 Uiso 1 calc GR
C21 C 0.0573(5) 0.4828(5) 0.1780(7) 0.035(2) Uani 1 d .
H21A H 0.0640 0.4500 0.1151 0.053 Uiso 1 calc GR
H21B H 0.0547 0.5302 0.1433 0.053 Uiso 1 calc GR
H21C H 0.0054 0.4472 0.2217 0.053 Uiso 1 calc GR
C11 C -0.0326(6) 0.2413(7) 0.1465(8) 0.055(3) Uani 1 d .
H11A H -0.0286 0.2653 0.0679 0.082 Uiso 1 calc GR
H11B H -0.0658 0.2561 0.1984 0.082 Uiso 1 calc GR
H11C H -0.0597 0.1801 0.1402 0.082 Uiso 1 calc GR

loop_
_atom_site_aniso_label
_atom_site_aniso_U_11
_atom_site_aniso_U_22
_atom_site_aniso_U_33
_atom_site_aniso_U_23
_atom_site_aniso_U_13
_atom_site_aniso_U_12
Ir1 0.01228(13) 0.01465(13) 0.01327(10) -0.00015(12) -0.00068(11) 0.00607(11)
Cl1 0.0142(8) 0.0239(9) 0.0294(8) 0.0037(8) 0.0013(8) 0.0065(7)
N1 0.016(3) 0.020(3) 0.014(2) -0.002(3) 0.000(3) 0.013(2)
O3 0.030(3) 0.032(3) 0.029(3) 0.000(2) -0.008(2) 0.015(3)
O1 0.035(3) 0.029(3) 0.026(2) 0.008(2) 0.002(2) 0.024(3)
O2 0.023(3) 0.022(3) 0.038(3) -0.004(2) -0.002(2) 0.006(3)
C12 0.020(3) 0.012(3) 0.017(3) 0.005(3) 0.000(3) 0.003(3)
C14 0.018(3) 0.020(3) 0.019(3) -0.004(3) 0.002(3) 0.009(3)
C16 0.017(3) 0.024(4) 0.015(3) 0.006(3) 0.002(3) 0.008(3)
C18 0.014(4) 0.026(4) 0.025(3) 0.004(3) 0.003(3) 0.005(3)
C7 0.009(3) 0.014(3) 0.021(3) -0.003(3) -0.003(3) 0.000(3)
C1 0.016(3) 0.023(3) 0.009(3) 0.004(3) 0.000(3) 0.003(3)
C15 0.020(4) 0.019(4) 0.030(4) 0.006(3) 0.008(3) 0.008(3)
C13 0.021(4) 0.015(4) 0.017(3) 0.005(3) -0.005(3) 0.007(3)
C8 0.032(4) 0.021(4) 0.038(3) -0.004(4) 0.000(4) 0.018(3)
C17 0.026(4) 0.031(5) 0.019(3) 0.007(3) 0.006(3) 0.012(4)
C5 0.034(5) 0.044(5) 0.019(3) 0.008(4) -0.005(4) 0.015(4)
C6 0.019(4) 0.034(5) 0.021(3) 0.003(3) -0.005(3) 0.013(4)
C9 0.016(4) 0.015(4) 0.022(3) 0.002(3) 0.003(3) 0.007(3)
C10 0.020(4) 0.025(4) 0.024(3) -0.010(3) 0.001(3) 0.011(4)
C20 0.030(5) 0.037(5) 0.059(6) 0.010(4) 0.013(4) 0.026(4)
C2 0.034(5) 0.023(4) 0.025(4) -0.013(3) 0.003(4) 0.006(4)
C4 0.032(5) 0.051(6) 0.017(3) 0.006(4) -0.006(3) 0.013(5)
C3 0.025(5) 0.047(6) 0.024(4) -0.012(4) -0.002(3) 0.005(4)
C19 0.038(5) 0.017(4) 0.027(4) -0.007(3) 0.000(4) 0.002(4)
C21 0.026(4) 0.043(5) 0.033(4) 0.020(4) -0.004(4) 0.015(4)
C11 0.050(7) 0.057(7) 0.045(5) -0.006(5) -0.021(5) 0.019(6)

loop_
_atom_type_symbol
_atom_type_description
_atom_type_scat_dispersion_real
_atom_type_scat_dispersion_imag
_atom_type_scat_source
C C 0.0033 0.0016 'International Tables Vol C Tables 4.2.6.8 and 6.1.1.4'
H H 0.0000 0.0000 'International Tables Vol C Tables 4.2.6.8 and 6.1.1.4'
Cl Cl 0.1484 0.1585 'International Tables Vol C Tables 4.2.6.8 and 6.1.1.4'
Ir Ir -1.4442 7.9887 'International Tables Vol C Tables 4.2.6.8 and 6.1.1.4'
N N 0.0061 0.0033 'International Tables Vol C Tables 4.2.6.8 and 6.1.1.4'
O O 0.0106 0.0060 'International Tables Vol C Tables 4.2.6.8 and 6.1.1.4'

loop_
_geom_angle_atom_site_label_1
_geom_angle_atom_site_label_2
_geom_angle_atom_site_label_3
_geom_angle
N1 Ir1 Cl1 87.47(15)
N1 Ir1 C12 100.7(2)
N1 Ir1 C14 138.7(2)
N1 Ir1 C16 126.8(2)
N1 Ir1 C15 164.2(2)
N1 Ir1 C13 104.2(2)
C12 Ir1 Cl1 121.95(18)
C14 Ir1 Cl1 133.71(17)
C14 Ir1 C12 64.0(2)
C14 Ir1 C16 64.3(3)
C14 Ir1 C15 39.1(3)
C16 Ir1 Cl1 93.84(17)
C16 Ir1 C12 37.0(2)
C1 Ir1 Cl1 86.84(18)
C1 Ir1 N1 77.7(3)
C1 Ir1 C12 151.2(2)
C1 Ir1 C14 97.9(3)
C1 Ir1 C16 155.5(3)
C1 Ir1 C15 117.1(3)
C1 Ir1 C13 113.5(2)
C15 Ir1 Cl1 98.3(2)
C15 Ir1 C12 63.7(2)
C15 Ir1 C16 38.5(3)
C13 Ir1 Cl1 158.13(17)
C13 Ir1 C12 38.4(2)
C13 Ir1 C14 39.5(3)
C13 Ir1 C16 64.3(2)
C13 Ir1 C15 65.9(3)
C7 N1 Ir1 116.9(5)
C7 N1 C9 107.2(5)
C9 N1 Ir1 135.4(4)
C10 O3 C11 115.0(7)
C7 O1 C8 104.3(5)
C16 C12 Ir1 70.6(4)
C16 C12 C13 108.3(6)
C16 C12 C17 127.0(7)
C13 C12 Ir1 66.6(4)
C13 C12 C17 124.8(6)
C17 C12 Ir1 127.8(5)
C15 C14 Ir1 71.0(4)
C15 C14 C13 108.2(6)
C15 C14 C19 126.6(6)
C13 C14 Ir1 70.2(4)
C13 C14 C19 124.9(6)
C19 C14 Ir1 128.8(5)
C12 C16 Ir1 72.4(4)
C12 C16 C15 108.4(6)
C12 C16 C21 127.5(7)
C15 C16 Ir1 68.0(4)
C15 C16 C21 124.0(7)
C21 C16 Ir1 125.8(5)
H18A C18 H18B 109.5
H18A C18 H18C 109.5
H18B C18 H18C 109.5
C13 C18 H18A 109.5
C13 C18 H18B 109.5
C13 C18 H18C 109.5
N1 C7 O1 118.3(6)
N1 C7 C6 119.0(6)
O1 C7 C6 122.7(6)
C6 C1 Ir1 114.9(5)
C2 C1 Ir1 129.2(6)
C2 C1 C6 115.8(7)
C14 C15 Ir1 69.9(4)
C14 C15 C16 107.5(6)
C14 C15 C20 127.6(7)
C16 C15 Ir1 73.5(4)
C16 C15 C20 124.4(7)
C20 C15 Ir1 128.8(5)
C12 C13 Ir1 75.1(4)
C12 C13 C18 126.0(6)
C14 C13 Ir1 70.3(4)
C14 C13 C12 107.3(6)
C14 C13 C18 126.2(6)
C18 C13 Ir1 126.9(5)
O1 C8 H8A 110.3
O1 C8 H8B 110.3
O1 C8 C9 107.3(5)
H8A C8 H8B 108.5
C9 C8 H8A 110.3
C9 C8 H8B 110.3
C12 C17 H17A 109.5
C12 C17 H17B 109.5
C12 C17 H17C 109.5
H17A C17 H17B 109.5
H17A C17 H17C 109.5
H17B C17 H17C 109.5
C6 C5 H5 120.1
C4 C5 H5 120.1
C4 C5 C6 119.9(8)
C7 C6 C1 111.4(6)
C5 C6 C7 126.4(8)
C5 C6 C1 121.8(7)
N1 C9 C8 100.9(5)
N1 C9 H9 111.2
N1 C9 C10 107.9(5)
C8 C9 H9 111.2
C10 C9 C8 114.0(6)
C10 C9 H9 111.2
O3 C10 C9 110.7(6)
O2 C10 O3 124.9(7)
O2 C10 C9 124.4(7)
C15 C20 H20A 109.5
C15 C20 H20B 109.5
C15 C20 H20C 109.5
H20A C20 H20B 109.5
H20A C20 H20C 109.5
H20B C20 H20C 109.5
C1 C2 H2 119.7
C1 C2 C3 120.6(8)
C3 C2 H2 119.7
C5 C4 H4 120.4
C5 C4 C3 119.2(7)
C3 C4 H4 120.4
C2 C3 H3 118.6
C4 C3 C2 122.7(8)
C4 C3 H3 118.6
C14 C19 H19A 109.5
C14 C19 H19B 109.5
C14 C19 H19C 109.5
H19A C19 H19B 109.5
H19A C19 H19C 109.5
H19B C19 H19C 109.5
C16 C21 H21A 109.5
C16 C21 H21B 109.5
C16 C21 H21C 109.5
H21A C21 H21B 109.5
H21A C21 H21C 109.5
H21B C21 H21C 109.5
O3 C11 H11A 109.5
O3 C11 H11B 109.5
O3 C11 H11C 109.5
H11A C11 H11B 109.5
H11A C11 H11C 109.5
H11B C11 H11C 109.5

loop_
_geom_bond_atom_site_label_1
_geom_bond_atom_site_label_2
_geom_bond_distance
Ir1 Cl1 2.4138(16)
Ir1 N1 2.078(5)
Ir1 C12 2.258(7)
Ir1 C14 2.146(6)
Ir1 C16 2.235(7)
Ir1 C1 2.056(6)
Ir1 C15 2.160(7)
Ir1 C13 2.144(7)
N1 C7 1.288(9)
N1 C9 1.493(8)
O3 C10 1.330(8)
O3 C11 1.449(10)
O1 C7 1.340(8)
O1 C8 1.437(9)
O2 C10 1.199(9)
C12 C16 1.426(9)
C12 C13 1.452(9)
C12 C17 1.493(10)
C14 C15 1.441(10)
C14 C13 1.449(9)
C14 C19 1.489(9)
C16 C15 1.452(10)
C16 C21 1.480(10)
C18 H18A 0.9800
C18 H18B 0.9800
C18 H18C 0.9800
C18 C13 1.488(10)
C7 C6 1.425(9)
C1 C6 1.461(10)
C1 C2 1.389(10)
C15 C20 1.502(10)
C8 H8A 0.9900
C8 H8B 0.9900
C8 C9 1.520(10)
C17 H17A 0.9800
C17 H17B 0.9800
C17 H17C 0.9800
C5 H5 0.9500
C5 C6 1.399(10)
C5 C4 1.375(12)
C9 H9 1.0000
C9 C10 1.511(10)
C20 H20A 0.9800
C20 H20B 0.9800
C20 H20C 0.9800
C2 H2 0.9500
C2 C3 1.407(11)
C4 H4 0.9500
C4 C3 1.372(12)
C3 H3 0.9500
C19 H19A 0.9800
C19 H19B 0.9800
C19 H19C 0.9800
C21 H21A 0.9800
C21 H21B 0.9800
C21 H21C 0.9800
C11 H11A 0.9800
C11 H11B 0.9800
C11 H11C 0.9800

loop_
_geom_torsion_atom_site_label_1
_geom_torsion_atom_site_label_2
_geom_torsion_atom_site_label_3
_geom_torsion_atom_site_label_4
_geom_torsion
Ir1 N1 C7 O1 179.2(5)
Ir1 N1 C7 C6 -2.0(8)
Ir1 N1 C9 C8 176.5(5)
Ir1 N1 C9 C10 -63.6(7)
Ir1 C12 C16 C15 58.6(5)
Ir1 C12 C16 C21 -122.0(7)
Ir1 C12 C13 C14 -63.4(4)
Ir1 C12 C13 C18 125.1(7)
Ir1 C14 C15 C16 -64.4(5)
Ir1 C14 C15 C20 124.1(7)
Ir1 C14 C13 C12 66.6(5)
Ir1 C14 C13 C18 -122.0(7)
Ir1 C16 C15 C14 62.1(5)
Ir1 C16 C15 C20 -126.1(7)
Ir1 C1 C6 C7 -1.9(8)
Ir1 C1 C6 C5 -175.0(6)
Ir1 C1 C2 C3 176.9(6)
Cl1 Ir1 N1 C7 -86.7(5)
Cl1 Ir1 N1 C9 84.3(6)
Cl1 Ir1 C12 C16 45.9(4)
Cl1 Ir1 C12 C13 166.9(3)
Cl1 Ir1 C12 C17 -76.4(6)
Cl1 Ir1 C14 C15 -30.8(5)
Cl1 Ir1 C14 C13 -149.2(3)
Cl1 Ir1 C14 C19 91.4(7)
Cl1 Ir1 C16 C12 -142.4(4)
Cl1 Ir1 C16 C15 98.5(4)
Cl1 Ir1 C16 C21 -18.4(6)
Cl1 Ir1 C1 C6 88.9(5)
Cl1 Ir1 C1 C2 -87.5(6)
Cl1 Ir1 C15 C14 158.1(4)
Cl1 Ir1 C15 C16 -85.7(4)
Cl1 Ir1 C15 C20 35.5(7)
Cl1 Ir1 C13 C12 -31.1(8)
Cl1 Ir1 C13 C14 83.8(6)
Cl1 Ir1 C13 C18 -155.1(4)
N1 Ir1 C12 C16 139.6(4)
N1 Ir1 C12 C13 -99.4(4)
N1 Ir1 C12 C17 17.4(7)
N1 Ir1 C14 C15 155.7(4)
N1 Ir1 C14 C13 37.2(6)
N1 Ir1 C14 C19 -82.2(7)
N1 Ir1 C16 C12 -52.7(5)
N1 Ir1 C16 C15 -171.8(4)
N1 Ir1 C16 C21 71.3(7)
N1 Ir1 C1 C6 0.8(5)
N1 Ir1 C1 C2 -175.6(7)
N1 Ir1 C15 C14 -91.3(9)
N1 Ir1 C15 C16 25.0(11)
N1 Ir1 C15 C20 146.1(8)
N1 Ir1 C13 C12 89.4(4)
N1 Ir1 C13 C14 -155.6(4)
N1 Ir1 C13 C18 -34.6(6)
N1 C7 C6 C1 2.6(9)
N1 C7 C6 C5 175.3(7)
N1 C9 C10 O3 90.7(6)
N1 C9 C10 O2 -90.3(8)
O1 C7 C6 C1 -178.7(6)
O1 C7 C6 C5 -5.9(12)
O1 C8 C9 N1 14.0(7)
O1 C8 C9 C10 -101.4(7)
C12 Ir1 N1 C7 151.3(5)
C12 Ir1 N1 C9 -37.7(6)
C12 Ir1 C14 C15 79.6(4)
C12 Ir1 C14 C13 -38.8(4)
C12 Ir1 C14 C19 -158.2(7)
C12 Ir1 C16 C15 -119.1(6)
C12 Ir1 C16 C21 124.0(8)
C12 Ir1 C1 C6 -89.2(7)
C12 Ir1 C1 C2 94.4(8)
C12 Ir1 C15 C14 -80.3(4)
C12 Ir1 C15 C16 35.9(4)
C12 Ir1 C15 C20 157.1(8)
C12 Ir1 C13 C14 114.9(6)
C12 Ir1 C13 C18 -124.0(8)
C12 C16 C15 Ir1 -61.4(5)
C12 C16 C15 C14 0.7(7)
C12 C16 C15 C20 172.6(6)
C14 Ir1 N1 C7 88.7(6)
C14 Ir1 N1 C9 -100.3(6)
C14 Ir1 C12 C16 -81.1(4)
C14 Ir1 C12 C13 39.9(4)
C14 Ir1 C12 C17 156.6(7)
C14 Ir1 C16 C12 80.2(4)
C14 Ir1 C16 C15 -38.9(4)
C14 Ir1 C16 C21 -155.8(7)
C14 Ir1 C1 C6 -137.4(5)
C14 Ir1 C1 C2 46.2(7)
C14 Ir1 C15 C16 116.2(6)
C14 Ir1 C15 C20 -122.6(9)
C14 Ir1 C13 C12 -114.9(6)
C14 Ir1 C13 C18 121.0(7)
C16 Ir1 N1 C7 -179.6(4)
C16 Ir1 N1 C9 -8.6(7)
C16 Ir1 C12 C13 121.0(6)
C16 Ir1 C12 C17 -122.3(8)
C16 Ir1 C14 C15 38.3(4)
C16 Ir1 C14 C13 -80.1(4)
C16 Ir1 C14 C19 160.5(7)
C16 Ir1 C1 C6 -178.8(5)
C16 Ir1 C1 C2 4.8(10)
C16 Ir1 C15 C14 -116.2(6)
C16 Ir1 C15 C20 121.2(9)
C16 Ir1 C13 C12 -34.9(4)
C16 Ir1 C13 C14 80.0(4)
C16 Ir1 C13 C18 -158.9(7)
C16 C12 C13 Ir1 58.4(5)
C16 C12 C13 C14 -5.0(7)
C16 C12 C13 C18 -176.5(6)
C7 N1 C9 C8 -11.9(7)
C7 N1 C9 C10 108.0(6)
C7 O1 C8 C9 -11.4(7)
C1 Ir1 N1 C7 0.6(5)
C1 Ir1 N1 C9 171.7(6)
C1 Ir1 C12 C16 -136.4(6)
C1 Ir1 C12 C13 -15.4(7)
C1 Ir1 C12 C17 101.3(8)
C1 Ir1 C14 C15 -124.0(4)
C1 Ir1 C14 C13 117.6(4)
C1 Ir1 C14 C19 -1.8(7)
C1 Ir1 C16 C12 126.8(6)
C1 Ir1 C16 C15 7.7(8)
C1 Ir1 C16 C21 -109.2(8)
C1 Ir1 C15 C14 67.4(4)
C1 Ir1 C15 C16 -176.4(4)
C1 Ir1 C15 C20 -55.2(8)
C1 Ir1 C13 C12 172.0(4)
C1 Ir1 C13 C14 -73.1(4)
C1 Ir1 C13 C18 48.0(7)
C1 C2 C3 C4 -0.8(14)
C15 Ir1 N1 C7 161.3(8)
C15 Ir1 N1 C9 -27.7(12)
C15 Ir1 C12 C16 -37.4(4)
C15 Ir1 C12 C13 83.7(4)
C15 Ir1 C12 C17 -159.6(7)
C15 Ir1 C14 C13 -118.4(6)
C15 Ir1 C14 C19 122.2(8)
C15 Ir1 C16 C12 119.1(6)
C15 Ir1 C16 C21 -116.9(8)
C15 Ir1 C1 C6 -173.4(5)
C15 Ir1 C1 C2 10.2(7)
C15 Ir1 C13 C12 -77.5(4)
C15 Ir1 C13 C14 37.4(4)
C15 Ir1 C13 C18 158.4(7)
C15 C14 C13 Ir1 -61.1(5)
C15 C14 C13 C12 5.5(7)
C15 C14 C13 C18 176.9(6)
C13 Ir1 N1 C7 112.1(5)
C13 Ir1 N1 C9 -76.9(6)
C13 Ir1 C12 C16 -121.0(6)
C13 Ir1 C12 C17 116.7(8)
C13 Ir1 C14 C15 118.4(6)
C13 Ir1 C14 C19 -119.4(8)
C13 Ir1 C16 C12 36.2(4)
C13 Ir1 C16 C15 -82.9(4)
C13 Ir1 C16 C21 160.2(7)
C13 Ir1 C1 C6 -99.5(5)
C13 Ir1 C1 C2 84.1(7)
C13 Ir1 C15 C14 -37.8(4)
C13 Ir1 C15 C16 78.5(4)
C13 Ir1 C15 C20 -160.4(8)
C13 C12 C16 Ir1 -55.9(4)
C13 C12 C16 C15 2.7(7)
C13 C12 C16 C21 -177.9(7)
C13 C14 C15 Ir1 60.6(5)
C13 C14 C15 C16 -3.8(8)
C13 C14 C15 C20 -175.4(7)
C8 O1 C7 N1 3.7(8)
C8 O1 C7 C6 -175.0(7)
C8 C9 C10 O3 -158.1(6)
C8 C9 C10 O2 20.9(10)
C17 C12 C16 Ir1 123.3(7)
C17 C12 C16 C15 -178.1(6)
C17 C12 C16 C21 1.3(11)
C17 C12 C13 Ir1 -120.9(6)
C17 C12 C13 C14 175.7(6)
C17 C12 C13 C18 4.2(11)
C5 C4 C3 C2 -1.4(14)
C6 C1 C2 C3 0.6(11)
C6 C5 C4 C3 3.8(13)
C9 N1 C7 O1 5.8(8)
C9 N1 C7 C6 -175.4(6)
C2 C1 C6 C7 175.0(6)
C2 C1 C6 C5 1.8(11)
C4 C5 C6 C7 -176.1(8)
C4 C5 C6 C1 -4.1(12)
C19 C14 C15 Ir1 -124.8(7)
C19 C14 C15 C16 170.8(7)
C19 C14 C15 C20 -0.7(12)
C19 C14 C13 Ir1 124.1(7)
C19 C14 C13 C12 -169.3(6)
C19 C14 C13 C18 2.2(11)
C21 C16 C15 Ir1 119.2(7)
C21 C16 C15 C14 -178.7(6)
C21 C16 C15 C20 -6.9(11)
C11 O3 C10 O2 7.1(11)
C11 O3 C10 C9 -173.9(7)

loop_
_smtbx_masks_void_nr
_smtbx_masks_void_average_x
_smtbx_masks_void_average_y
_smtbx_masks_void_average_z
_smtbx_masks_void_volume
_smtbx_masks_void_count_electrons
1 0.000 0.000 -0.814 303.2 76.9
